data_2236926
loop_
_publ_author_name
'Sreenivasa, S.'
'Manojkumar, K. E.'
'Suchetan, P. A.'
'Mohan, N. R.'
'Palakshamurthy, B. S.'
'Srinivasan, T.'
'Velmurgan, D.'

_publ_section_title
;
 6-[4-Chloro-2-(trifluoromethyl)phenyl]-3-fluoro-2-methylpyridine
;
_journal_coeditor_code IS5209
_journal_issue 12
_journal_name_full 'Acta Crystallographica Section E'
_journal_page_first o3370
_journal_paper_doi 10.1107/S1600536812046211
_journal_volume 68
_journal_year 2012
_chemical_formula_iupac 'C13 H8 Cl F4 N'
_chemical_formula_moiety 'C13 H8 Cl F4 N'
_chemical_formula_sum 'C13 H8 Cl F4 N'
_chemical_formula_weight 289.65
_chemical_melting_point 408
_chemical_name_systematic
;
6-[4-Chloro-2-(trifluoromethyl)phenyl]-3-fluoro-2-methylpyridine
;
_space_group_IT_number 14
_symmetry_cell_setting monoclinic
_symmetry_space_group_name_Hall '-P 2yn'
_symmetry_space_group_name_H-M 'P 1 21/n 1'
_atom_sites_solution_hydrogens geom
_atom_sites_solution_primary direct
_atom_sites_solution_secondary difmap
_audit_creation_method 'WinGX routine CIF_UPDATE'
_cell_angle_alpha 90
_cell_angle_beta 92.441(3)
_cell_angle_gamma 90
_cell_formula_units_Z 4
_cell_length_a 13.1813(7)
_cell_length_b 4.5837(3)
_cell_length_c 20.4448(11)
_cell_measurement_reflns_used 2116
_cell_measurement_temperature 293(2)
_cell_measurement_theta_max 26.8
_cell_measurement_theta_min 1.8
_cell_volume 1234.14(12)
_computing_cell_refinement 'SAINT-Plus (Bruker, 2004)'
_computing_data_collection 'APEX2 (Bruker, 2004)'
_computing_data_reduction 'SAINT-Plus (Bruker, 2004)'
_computing_molecular_graphics 'ORTEP-3 (Farrugia, 2012)'
_computing_publication_material 'SHELXL97 (Sheldrick, 2008)'
_computing_structure_refinement 'SHELXL97 (Sheldrick, 2008)'
_computing_structure_solution 'SHELXS97 (Sheldrick, 2008)'
_diffrn_ambient_temperature 293(2)
_diffrn_detector_area_resol_mean 1.20
_diffrn_measured_fraction_theta_full 0.988
_diffrn_measured_fraction_theta_max 0.988
_diffrn_measurement_device_type 'Bruker APEXII CCD area-detector'
_diffrn_measurement_method multi-scan
_diffrn_radiation_monochromator graphite
_diffrn_radiation_source 'fine-focus sealed tube'
_diffrn_radiation_type MoK\a
_diffrn_radiation_wavelength 0.71073
_diffrn_reflns_av_R_equivalents 0.0309
_diffrn_reflns_limit_h_max 17
_diffrn_reflns_limit_h_min -17
_diffrn_reflns_limit_k_max 6
_diffrn_reflns_limit_k_min -5
_diffrn_reflns_limit_l_max 27
_diffrn_reflns_limit_l_min -27
_diffrn_reflns_number 11077
_diffrn_reflns_theta_full 28.32
_diffrn_reflns_theta_max 28.32
_diffrn_reflns_theta_min 1.8
_exptl_absorpt_coefficient_mu 0.343
_exptl_absorpt_correction_type none
_exptl_crystal_colour colourless
_exptl_crystal_density_diffrn 1.559
_exptl_crystal_density_method 'not measured'
_exptl_crystal_description Prism
_exptl_crystal_F_000 584
_exptl_crystal_size_max 0.2
_exptl_crystal_size_mid 0.18
_exptl_crystal_size_min 0.16
_refine_diff_density_max 0.226
_refine_diff_density_min -0.298
_refine_ls_extinction_method none
_refine_ls_goodness_of_fit_ref 1.013
_refine_ls_hydrogen_treatment constr
_refine_ls_matrix_type full
_refine_ls_number_constraints 0
_refine_ls_number_parameters 173
_refine_ls_number_reflns 3033
_refine_ls_number_restraints 0
_refine_ls_restrained_S_all 1.013
_refine_ls_R_factor_all 0.0641
_refine_ls_R_factor_gt 0.0424
_refine_ls_shift/su_max 0.001
_refine_ls_shift/su_mean 0
_refine_ls_structure_factor_coef Fsqd
_refine_ls_weighting_details 'calc w=1/[\s^2^(Fo^2^)+(0.0549P)^2^+0.4806P] where P=(Fo^2^+2Fc^2^)/3'
_refine_ls_weighting_scheme calc
_refine_ls_wR_factor_ref 0.1294
_reflns_number_gt 2116
_reflns_number_total 3033
_reflns_threshold_expression I>2sigma(I)
_cod_data_source_file is5209.cif
_cod_data_source_block I
_cod_original_sg_symbol_H-M 'P 21/n'
_cod_database_code 2236926
_cod_database_fobs_code 2236926

loop_
_symmetry_equiv_pos_as_xyz
'x, y, z'
'-x+1/2, y+1/2, -z+1/2'
'-x, -y, -z'
'x-1/2, -y-1/2, z-1/2'

loop_
_atom_site_type_symbol
_atom_site_label
_atom_site_fract_x
_atom_site_fract_y
_atom_site_fract_z
_atom_site_U_iso_or_equiv
_atom_site_adp_type
_atom_site_calc_flag
_atom_site_refinement_flags
_atom_site_occupancy
Cl Cl1 0.83131(5) 0.3848(2) 0.03175(3) 0.0883(3) Uani d . 1
F F1 1.12038(13) 1.0835(4) 0.09837(7) 0.0978(6) Uani d . 1
F F2 1.18924(9) 0.8102(3) 0.17220(10) 0.0964(5) Uani d . 1
F F3 1.11540(11) 1.2001(3) 0.19839(7) 0.0781(4) Uani d . 1
F F4 1.09214(11) 1.1818(4) 0.46328(6) 0.0853(5) Uani d . 1
N N1 0.93981(11) 1.0496(3) 0.31763(7) 0.0451(3) Uani d . 1
C C1 0.87112(13) 0.6135(5) 0.21835(9) 0.0528(5) Uani d . 1
H H1 0.8368 0.5883 0.2568 0.063 Uiso calc R 1
C C2 0.83018(14) 0.4976(5) 0.16091(9) 0.0589(5) Uani d . 1
H H2 0.7693 0.395 0.1605 0.071 Uiso calc R 1
C C3 0.88083(15) 0.5361(5) 0.10418(9) 0.0565(5) Uani d . 1
C C4 0.96922(14) 0.6939(5) 0.10389(9) 0.0552(5) Uani d . 1
H H4 1.0015 0.7239 0.0649 0.066 Uiso calc R 1
C C5 1.01029(13) 0.8085(4) 0.16185(9) 0.0472(4) Uani d . 1
C C6 0.96206(12) 0.7668(4) 0.22062(9) 0.0445(4) Uani d . 1
C C7 1.10812(16) 0.9742(5) 0.15823(11) 0.0609(5) Uani d . 1
C C8 1.00181(13) 0.8725(4) 0.28603(9) 0.0453(4) Uani d . 1
C C9 1.09464(14) 0.7800(5) 0.31331(11) 0.0587(5) Uani d . 1
H H9 1.1349 0.6502 0.291 0.07 Uiso calc R 1
C C10 1.12574(16) 0.8841(5) 0.37399(11) 0.0638(6) Uani d . 1
H H10 1.1876 0.8282 0.3937 0.077 Uiso calc R 1
C C11 1.06333(16) 1.0706(5) 0.40409(10) 0.0571(5) Uani d . 1
C C12 0.96959(14) 1.1523(4) 0.37664(9) 0.0485(4) Uani d . 1
C C13 0.90004(18) 1.3525(5) 0.41073(10) 0.0642(6) Uani d . 1
H H13A 0.8421 1.3959 0.3823 0.096 Uiso calc R 1
H H13B 0.9352 1.5301 0.422 0.096 Uiso calc R 1
H H13C 0.8779 1.2605 0.4498 0.096 Uiso calc R 1

loop_
_atom_site_aniso_label
_atom_site_aniso_U_11
_atom_site_aniso_U_22
_atom_site_aniso_U_33
_atom_site_aniso_U_12
_atom_site_aniso_U_13
_atom_site_aniso_U_23
Cl1 0.0773(4) 0.1319(7) 0.0551(3) -0.0171(4) -0.0033(3) -0.0247(4)
F1 0.1080(12) 0.1124(13) 0.0752(9) -0.0472(10) 0.0308(8) 0.0014(9)
F2 0.0459(7) 0.0725(10) 0.1719(16) -0.0025(6) 0.0166(8) -0.0082(10)
F3 0.0911(9) 0.0542(8) 0.0897(10) -0.0197(7) 0.0125(7) -0.0126(7)
F4 0.0926(10) 0.0965(11) 0.0645(8) 0.0001(8) -0.0251(7) -0.0226(8)
N1 0.0467(8) 0.0453(8) 0.0433(7) 0.0016(6) 0.0034(6) 0.0002(6)
C1 0.0444(9) 0.0704(13) 0.0438(9) -0.0028(9) 0.0057(7) 0.0011(9)
C2 0.0436(9) 0.0797(15) 0.0535(11) -0.0116(10) 0.0012(8) -0.0005(10)
C3 0.0505(10) 0.0717(14) 0.0471(10) 0.0010(10) 0.0000(8) -0.0079(10)
C4 0.0539(10) 0.0649(13) 0.0477(10) 0.0011(9) 0.0122(8) -0.0030(9)
C5 0.0432(9) 0.0463(10) 0.0526(10) 0.0013(8) 0.0078(7) -0.0038(8)
C6 0.0410(8) 0.0463(10) 0.0464(9) 0.0061(7) 0.0032(7) -0.0021(8)
C7 0.0592(12) 0.0535(12) 0.0710(13) -0.0077(10) 0.0164(10) -0.0069(11)
C8 0.0431(9) 0.0460(10) 0.0470(9) 0.0014(7) 0.0024(7) -0.0006(8)
C9 0.0483(10) 0.0615(13) 0.0656(12) 0.0120(9) -0.0042(9) -0.0081(10)
C10 0.0507(11) 0.0709(15) 0.0684(13) 0.0043(10) -0.0145(9) -0.0026(11)
C11 0.0626(12) 0.0567(12) 0.0508(10) -0.0059(10) -0.0099(9) -0.0062(9)
C12 0.0557(10) 0.0437(10) 0.0460(9) -0.0040(8) 0.0030(8) 0.0001(8)
C13 0.0785(14) 0.0619(14) 0.0526(11) 0.0043(11) 0.0078(10) -0.0098(10)

loop_
_atom_type_symbol
_atom_type_description
_atom_type_scat_dispersion_real
_atom_type_scat_dispersion_imag
_atom_type_scat_source
C C 0.0033 0.0016 'International Tables Vol C Tables 4.2.6.8 and 6.1.1.4'
H H 0 0 'International Tables Vol C Tables 4.2.6.8 and 6.1.1.4'
F F 0.0171 0.0103 'International Tables Vol C Tables 4.2.6.8 and 6.1.1.4'
Cl Cl 0.1484 0.1585 'International Tables Vol C Tables 4.2.6.8 and 6.1.1.4'
N N 0.0061 0.0033 'International Tables Vol C Tables 4.2.6.8 and 6.1.1.4'

loop_
_geom_angle_atom_site_label_1
_geom_angle_atom_site_label_2
_geom_angle_atom_site_label_3
_geom_angle
C8 N1 C12 119.16(15)
C2 C1 C6 121.99(17)
C2 C1 H1 119
C6 C1 H1 119
C3 C2 C1 118.89(18)
C3 C2 H2 120.6
C1 C2 H2 120.6
C4 C3 C2 120.98(18)
C4 C3 Cl1 119.69(15)
C2 C3 Cl1 119.33(16)
C3 C4 C5 119.83(17)
C3 C4 H4 120.1
C5 C4 H4 120.1
C4 C5 C6 120.57(17)
C4 C5 C7 117.07(17)
C6 C5 C7 122.37(17)
C1 C6 C5 117.69(17)
C1 C6 C8 117.57(16)
C5 C6 C8 124.74(16)
F3 C7 F2 105.85(18)
F3 C7 F1 105.45(18)
F2 C7 F1 106.32(18)
F3 C7 C5 113.91(17)
F2 C7 C5 112.85(18)
F1 C7 C5 111.83(18)
N1 C8 C9 122.48(17)
N1 C8 C6 115.49(15)
C9 C8 C6 121.94(17)
C10 C9 C8 118.67(19)
C10 C9 H9 120.7
C8 C9 H9 120.7
C11 C10 C9 117.78(18)
C11 C10 H10 121.1
C9 C10 H10 121.1
F4 C11 C10 119.50(18)
F4 C11 C12 118.13(19)
C10 C11 C12 122.36(18)
N1 C12 C11 119.46(18)
N1 C12 C13 118.39(17)
C11 C12 C13 122.15(18)
C12 C13 H13A 109.5
C12 C13 H13B 109.5
H13A C13 H13B 109.5
C12 C13 H13C 109.5
H13A C13 H13C 109.5
H13B C13 H13C 109.5

loop_
_geom_bond_atom_site_label_1
_geom_bond_atom_site_label_2
_geom_bond_distance
Cl1 C3 1.737(2)
F1 C7 1.339(3)
F2 C7 1.328(3)
F3 C7 1.322(2)
F4 C11 1.353(2)
N1 C8 1.338(2)
N1 C12 1.338(2)
C1 C2 1.378(3)
C1 H1 0.93
C2 H2 0.93
C3 C2 1.374(3)
C4 C3 1.372(3)
C4 H4 0.93
C5 C4 1.385(3)
C5 C7 1.501(3)
C6 C1 1.388(3)
C6 C5 1.396(2)
C8 C9 1.389(2)
C8 C6 1.496(2)
C9 C10 1.375(3)
C9 H9 0.93
C10 H10 0.93
C11 C10 1.352(3)
C11 C12 1.387(3)
C12 C13 1.491(3)
C13 H13A 0.96
C13 H13B 0.96
C13 H13C 0.96

loop_
_geom_hbond_atom_site_label_D
_geom_hbond_atom_site_label_H
_geom_hbond_atom_site_label_A
_geom_hbond_site_symmetry_A
_geom_hbond_distance_DH
_geom_hbond_distance_HA
_geom_hbond_distance_DA
_geom_hbond_angle_DHA
_geom_hbond_publ_flag
C13 H13B Cg1 1_565 0.96 2.83 3.606(2) 138 yes

loop_
_cod_related_entry_id
_cod_related_entry_database
_cod_related_entry_code
1 ChemSpider 30658229
